data_7020203
loop_
_publ_author_name
'Hector, Andrew L.'
'Jolleys, Andrew'
'Levason, William'
'Reid, Gillian'

_publ_section_title
;
 TeX4 (X = F, Cl, Br) as Lewis acids--complexes with soft thio- and
 seleno-ether ligands.
;
_journal_issue 36
_journal_name_full 'Dalton transactions (Cambridge, England : 2003)'
_journal_page_first 10988
_journal_page_last 10999
_journal_paper_doi 10.1039/c2dt30968h
_journal_volume 41
_journal_year 2012
_chemical_formula_moiety '(C3 H9 Se 1+)2, Cl6 Te 2-'
_chemical_formula_sum 'C6 H18 Cl6 Se2 Te'
_chemical_formula_weight 588.42
_chemical_name_systematic
;
bis(trimethylselenonium) hexachlorotellurate(IV)
;
_space_group_IT_number 205
_space_group_name_Hall '-P 2ac 2ab 3'
_symmetry_cell_setting cubic
_symmetry_space_group_name_Hall '-P 2ac 2ab 3'
_symmetry_space_group_name_H-M 'P a -3'
_atom_sites_solution_hydrogens geom
_atom_sites_solution_primary direct
_atom_sites_solution_secondary difmap
_audit_creation_date 2011-12-24
_audit_creation_method 'SHELXL-97 + hand edit'
_cell_angle_alpha 90.00
_cell_angle_beta 90.00
_cell_angle_gamma 90.00
_cell_formula_units_Z 4
_cell_length_a 12.513(3)
_cell_length_b 12.513(3)
_cell_length_c 12.513(3)
_cell_measurement_reflns_used 6001
_cell_measurement_temperature 120(2)
_cell_measurement_theta_max 27.48
_cell_measurement_theta_min 2.91
_cell_volume 1959.2(8)
_computing_cell_refinement 'DENZO (Otwinowski & Minor, 1997)'
_computing_data_collection 'COLLECT (Hooft, R.W.W., 1998)'
_computing_data_reduction 'DENZO (Otwinowski & Minor, 1997)'
_computing_structure_refinement 'SHELXL-97 (Sheldrick, 1997)'
_computing_structure_solution 'SHELXS-97 (Sheldrick, 1997)'
_diffrn_ambient_temperature 120(2)
_diffrn_measured_fraction_theta_full 0.987
_diffrn_measured_fraction_theta_max 0.987
_diffrn_measurement_device_type 'Bruker-Nonius APEX II CCD camera on \k-goniostat'
_diffrn_measurement_method '\f & \w scans'
_diffrn_radiation_monochromator '10cm confocal mirrors'
_diffrn_radiation_source 'Bruker-Nonius FR591 rotating anode'
_diffrn_radiation_type MoK\a
_diffrn_radiation_wavelength 0.71073
_diffrn_reflns_av_R_equivalents 0.1359
_diffrn_reflns_av_sigmaI/netI 0.0704
_diffrn_reflns_limit_h_max 15
_diffrn_reflns_limit_h_min -15
_diffrn_reflns_limit_k_max 15
_diffrn_reflns_limit_k_min -13
_diffrn_reflns_limit_l_max 14
_diffrn_reflns_limit_l_min -14
_diffrn_reflns_number 6437
_diffrn_reflns_theta_full 26.34
_diffrn_reflns_theta_max 26.34
_diffrn_reflns_theta_min 3.26
_diffrn_standards_number 0
_exptl_absorpt_coefficient_mu 6.029
_exptl_absorpt_correction_T_max 1.0000
_exptl_absorpt_correction_T_min 0.5009
_exptl_absorpt_correction_type multi-scan
_exptl_absorpt_process_details 'G.M. Sheldrick, (2007). SADABS. Version 2007/2. Bruker AXS Inc.'
_exptl_crystal_colour yellow
_exptl_crystal_density_diffrn 1.995
_exptl_crystal_density_method 'not measured'
_exptl_crystal_description block
_exptl_crystal_F_000 1104
_exptl_crystal_size_max 0.05
_exptl_crystal_size_mid 0.04
_exptl_crystal_size_min 0.03
_refine_diff_density_max 0.695
_refine_diff_density_min -0.706
_refine_diff_density_rms 0.174
_refine_ls_extinction_method none
_refine_ls_goodness_of_fit_ref 1.159
_refine_ls_hydrogen_treatment constr
_refine_ls_matrix_type full
_refine_ls_number_parameters 25
_refine_ls_number_reflns 662
_refine_ls_number_restraints 0
_refine_ls_restrained_S_all 1.159
_refine_ls_R_factor_all 0.1077
_refine_ls_R_factor_gt 0.0594
_refine_ls_shift/su_max 0.000
_refine_ls_shift/su_mean 0.000
_refine_ls_structure_factor_coef Fsqd
_refine_ls_weighting_details 'w=1/[\s^2^(Fo^2^)+(0.0000P)^2^+24.2365P] where P=(Fo^2^+2Fc^2^)/3'
_refine_ls_weighting_scheme calc
_refine_ls_wR_factor_gt 0.0971
_refine_ls_wR_factor_ref 0.1125
_reflns_number_gt 460
_reflns_number_total 662
_reflns_threshold_expression I>2sigma(I)
_cod_data_source_file c2dt30968h.txt
_cod_data_source_block 11aj21
_cod_database_code 7020203

loop_
_symmetry_equiv_pos_as_xyz
'x, y, z'
'-x+1/2, -y, z+1/2'
'-x, y+1/2, -z+1/2'
'x+1/2, -y+1/2, -z'
'z, x, y'
'z+1/2, -x+1/2, -y'
'-z+1/2, -x, y+1/2'
'-z, x+1/2, -y+1/2'
'y, z, x'
'-y, z+1/2, -x+1/2'
'y+1/2, -z+1/2, -x'
'-y+1/2, -z, x+1/2'
'-x, -y, -z'
'x-1/2, y, -z-1/2'
'x, -y-1/2, z-1/2'
'-x-1/2, y-1/2, z'
'-z, -x, -y'
'-z-1/2, x-1/2, y'
'z-1/2, x, -y-1/2'
'z, -x-1/2, y-1/2'
'-y, -z, -x'
'y, -z-1/2, x-1/2'
'-y-1/2, z-1/2, x'
'y-1/2, z, -x-1/2'

loop_
_atom_site_label
_atom_site_type_symbol
_atom_site_fract_x
_atom_site_fract_y
_atom_site_fract_z
_atom_site_U_iso_or_equiv
_atom_site_adp_type
_atom_site_occupancy
_atom_site_symmetry_multiplicity
_atom_site_calc_flag
_atom_site_refinement_flags
Te1 Te 0.5000 0.5000 0.0000 0.0245(4) Uani 1 6 d S
Se1 Se 0.27562(7) 0.22438(7) 0.77562(7) 0.0268(4) Uani 1 3 d S
Cl1 Cl 0.4608(2) 0.30648(19) -0.04604(19) 0.0332(6) Uani 1 1 d .
C1 C 0.3405(8) 0.3368(8) 0.6912(7) 0.035(2) Uani 1 1 d .
H1A H 0.3877 0.3051 0.6374 0.052 Uiso 1 1 calc R
H1B H 0.3821 0.3839 0.7380 0.052 Uiso 1 1 calc R
H1C H 0.2845 0.3783 0.6555 0.052 Uiso 1 1 calc R

loop_
_atom_site_aniso_label
_atom_site_aniso_U_11
_atom_site_aniso_U_22
_atom_site_aniso_U_33
_atom_site_aniso_U_23
_atom_site_aniso_U_13
_atom_site_aniso_U_12
Te1 0.0245(4) 0.0245(4) 0.0245(4) 0.0008(4) -0.0008(4) -0.0008(4)
Se1 0.0268(4) 0.0268(4) 0.0268(4) 0.0000(4) 0.0000(4) 0.0000(4)
Cl1 0.0379(14) 0.0276(13) 0.0341(13) -0.0021(10) -0.0044(10) -0.0012(10)
C1 0.038(6) 0.038(6) 0.029(5) 0.005(5) 0.000(5) -0.016(5)

loop_
_atom_type_symbol
_atom_type_description
_atom_type_scat_dispersion_real
_atom_type_scat_dispersion_imag
_atom_type_scat_source
C C 0.0033 0.0016 'International Tables Vol C Tables 4.2.6.8 and 6.1.1.4'
H H 0.0000 0.0000 'International Tables Vol C Tables 4.2.6.8 and 6.1.1.4'
Cl Cl 0.1484 0.1585 'International Tables Vol C Tables 4.2.6.8 and 6.1.1.4'
Se Se -0.0929 2.2259 'International Tables Vol C Tables 4.2.6.8 and 6.1.1.4'
Te Te -0.5308 1.6751 'International Tables Vol C Tables 4.2.6.8 and 6.1.1.4'

loop_
_geom_angle_atom_site_label_1
_geom_angle_atom_site_label_2
_geom_angle_atom_site_label_3
_geom_angle
_geom_angle_site_symmetry_1
_geom_angle_site_symmetry_3
Cl1 Te1 Cl1 90.67(8) 13_665 22_565
Cl1 Te1 Cl1 180.00(11) 13_665 .
Cl1 Te1 Cl1 89.33(8) 22_565 .
Cl1 Te1 Cl1 89.33(8) 13_665 7_564
Cl1 Te1 Cl1 89.33(8) 22_565 7_564
Cl1 Te1 Cl1 90.67(8) . 7_564
Cl1 Te1 Cl1 90.67(8) 13_665 19_656
Cl1 Te1 Cl1 90.67(8) 22_565 19_656
Cl1 Te1 Cl1 89.33(8) . 19_656
Cl1 Te1 Cl1 180.0 7_564 19_656
Cl1 Te1 Cl1 89.33(8) 13_665 10_655
Cl1 Te1 Cl1 180.00(15) 22_565 10_655
Cl1 Te1 Cl1 90.67(8) . 10_655
Cl1 Te1 Cl1 90.67(8) 7_564 10_655
Cl1 Te1 Cl1 89.33(8) 19_656 10_655
C1 Se1 C1 97.9(4) 6_456 12_565
C1 Se1 C1 97.9(4) 6_456 .
C1 Se1 C1 97.9(4) 12_565 .
Se1 C1 H1A 109.5 . .
Se1 C1 H1B 109.5 . .
H1A C1 H1B 109.5 . .
Se1 C1 H1C 109.5 . .
H1A C1 H1C 109.5 . .
H1B C1 H1C 109.5 . .

loop_
_geom_bond_atom_site_label_1
_geom_bond_atom_site_label_2
_geom_bond_distance
_geom_bond_site_symmetry_2
Te1 Cl1 2.537(2) 13_665
Te1 Cl1 2.537(2) 22_565
Te1 Cl1 2.537(2) .
Te1 Cl1 2.537(2) 7_564
Te1 Cl1 2.537(2) 19_656
Te1 Cl1 2.537(2) 10_655
Se1 C1 1.938(9) 6_456
Se1 C1 1.938(9) 12_565
Se1 C1 1.938(9) .
C1 H1A 0.9800 .
C1 H1B 0.9800 .
C1 H1C 0.9800 .
